data_2202149
loop_
_publ_author_name
'Xie, Songwen'
'Hou, Yuqing'
'Meyers, Cal Y.'
'Robinson, Paul D.'

_publ_section_title
;(+-)-<i>anti</i>-7-Ethyl-1-(4-methoxyphenyl)-5,5,<i>syn</i>-8-trimethyl-2-oxabicyclo[2.2.2]octan-3-one,
 a bicyclic \d-lactone
;
_journal_issue 4
_journal_name_full 'Acta Crystallographica Section E'
_journal_page_first o403
_journal_page_last o405
_journal_paper_doi 10.1107/S1600536803004276
_journal_volume 59
_journal_year 2003
_chemical_formula_iupac 'C19 H26 O3'
_chemical_formula_moiety 'C19 H26 O3'
_chemical_formula_sum 'C19 H26 O3'
_chemical_formula_weight 302.40
_chemical_melting_point 388.4(4)
_chemical_name_systematic
;
(+-)-anti-7-Ethyl-1-(4-methoxyphenyl)-5,5,syn-8-trimethyl-2-
oxabicyclo[2.2.2]octan-3-one
;
_space_group_IT_number 15
_symmetry_cell_setting monoclinic
_symmetry_space_group_name_Hall '-C 2yc'
_symmetry_space_group_name_H-M 'C 1 2/c 1'
_atom_sites_solution_hydrogens geom
_atom_sites_solution_primary direct
_atom_sites_solution_secondary difmap
_cell_angle_alpha 90.00
_cell_angle_beta 104.022(9)
_cell_angle_gamma 90.00
_cell_formula_units_Z 8
_cell_length_a 32.326(4)
_cell_length_b 7.1937(12)
_cell_length_c 15.4134(19)
_cell_measurement_reflns_used 25
_cell_measurement_temperature 296
_cell_measurement_theta_max 19.3
_cell_measurement_theta_min 16.1
_cell_volume 3477.5(9)
_computing_cell_refinement 'MSC/AFC Diffractometer Control Software'
_computing_data_collection
;
MSC/AFC Diffractometer Control Software
(Molecular Structure Corporation, 1996)
;
_computing_data_reduction
;
PROCESS in TEXSAN  (Molecular Structure Corporation, 1997)
;
_computing_molecular_graphics 'ORTEP-3  (Farrugia, 1997)'
_computing_publication_material 'TEXSAN, SHELXL97 and PLATON (Spek, 2000)'
_computing_structure_refinement 'LS in TEXSAN and SHELXL97 (Sheldrick, 1997)'
_computing_structure_solution 'SIR92 (Burla et al., 1989)'
_diffrn_ambient_temperature 296
_diffrn_measured_fraction_theta_full 1.000
_diffrn_measured_fraction_theta_max 1.000
_diffrn_measurement_device_type 'Rigaku AFC-5S'
_diffrn_measurement_method \w
_diffrn_radiation_monochromator graphite
_diffrn_radiation_source 'fine-focus sealed tube'
_diffrn_radiation_type 'Mo K\a'
_diffrn_radiation_wavelength 0.71069
_diffrn_reflns_av_R_equivalents 0.012
_diffrn_reflns_av_sigmaI/netI 0.037
_diffrn_reflns_limit_h_max 38
_diffrn_reflns_limit_h_min 0
_diffrn_reflns_limit_k_max 8
_diffrn_reflns_limit_k_min 0
_diffrn_reflns_limit_l_max 17
_diffrn_reflns_limit_l_min -18
_diffrn_reflns_number 3156
_diffrn_reflns_theta_full 25.06
_diffrn_reflns_theta_max 25.06
_diffrn_reflns_theta_min 2.60
_diffrn_standards_decay_% 0.3
_diffrn_standards_interval_count 100
_diffrn_standards_number 3
_exptl_absorpt_coefficient_mu 0.076
_exptl_absorpt_correction_type none
_exptl_crystal_colour colorless
_exptl_crystal_density_diffrn 1.155
_exptl_crystal_density_meas ?
_exptl_crystal_description 'irregular fragment'
_exptl_crystal_F_000 1312
_exptl_crystal_size_max 0.49
_exptl_crystal_size_mid 0.33
_exptl_crystal_size_min 0.27
_refine_diff_density_max 0.13
_refine_diff_density_min -0.19
_refine_ls_extinction_method none
_refine_ls_goodness_of_fit_ref 1.018
_refine_ls_hydrogen_treatment constr
_refine_ls_matrix_type full
_refine_ls_number_parameters 204
_refine_ls_number_reflns 3098
_refine_ls_number_restraints 0
_refine_ls_restrained_S_all 1.018
_refine_ls_R_factor_all 0.096
_refine_ls_R_factor_gt 0.041
_refine_ls_shift/su_max 0.001
_refine_ls_shift/su_mean 0.000
_refine_ls_structure_factor_coef Fsqd
_refine_ls_weighting_details 'w = 1/[\s^2^(Fo^2^)+(0.0578P)^2^+1.278P] where P = (Fo^2^+2Fc^2^)/3'
_refine_ls_weighting_scheme calc
_refine_ls_wR_factor_gt 0.106
_refine_ls_wR_factor_ref 0.129
_reflns_number_gt 1775
_reflns_number_total 3098
_reflns_threshold_expression I>2\s(I)
_cod_data_source_file om6133.cif
_cod_data_source_block I
_cod_depositor_comments
;
The following automatic conversions were performed:

'_chemical_melting_point' value '388-388.8' was changed to '388.4(4)'
- the average value was taken and precision was estimated.

Automatic conversion script
Id: cif_fix_values 1646 2011-03-28 12:23:43Z adriana 

The following automatic conversions were performed:

'_chemical_melting_point' value '388-388.8' was changed to '388.4(4)'
- the average value was taken and precision was estimated.

Automatic conversion script
Id: cif_fix_values 1715 2011-07-08 13:25:40Z adriana 

The following automatic conversions were performed:

'_exptl_crystal_density_meas' value 'not measured' was changed to '?'
- the value is perceived as not measured.

Automatic conversion script
Id: cif_fix_values 3008 2015-01-20 13:52:24Z robertas 
;
_cod_original_sg_symbol_H-M 'C 2/c'
_cod_database_code 2202149
_cod_database_fobs_code 2202149

loop_
_symmetry_equiv_pos_as_xyz
'x, y, z'
'-x, y, -z+1/2'
'x+1/2, y+1/2, z'
'-x+1/2, y+1/2, -z+1/2'
'-x, -y, -z'
'x, -y, z-1/2'
'-x+1/2, -y+1/2, -z'
'x+1/2, -y+1/2, z-1/2'

loop_
_atom_site_label
_atom_site_fract_x
_atom_site_fract_y
_atom_site_fract_z
_atom_site_U_iso_or_equiv
_atom_site_adp_type
_atom_site_calc_flag
_atom_site_refinement_flags
_atom_site_occupancy
_atom_site_disorder_assembly
_atom_site_disorder_group
_atom_site_type_symbol
O1 0.93871(5) 1.1412(2) 0.49181(13) 0.0736(5) Uani d . 1 . . O
O2 0.88085(4) 0.97256(18) 0.43861(9) 0.0461(4) Uani d . 1 . . O
O3 0.68514(4) 0.8026(2) 0.32443(11) 0.0666(5) Uani d . 1 . . O
C1 0.86610(6) 0.7784(3) 0.41856(13) 0.0392(5) Uani d . 1 . . C
C3 0.92363(6) 0.9899(3) 0.47143(14) 0.0492(5) Uani d . 1 . . C
C4 0.94654(6) 0.8088(3) 0.47569(14) 0.0465(5) Uani d . 1 . . C
C5 0.93708(6) 0.7320(3) 0.37866(13) 0.0461(5) Uani d . 1 . . C
C6 0.88812(6) 0.7053(3) 0.34840(13) 0.0454(5) Uani d . 1 . . C
C7 0.88039(6) 0.6711(3) 0.50733(13) 0.0431(5) Uani d . 1 . . C
C8 0.92946(6) 0.6819(3) 0.53923(13) 0.0463(5) Uani d . 1 . . C
C9 0.95205(7) 0.8732(4) 0.31840(16) 0.0709(7) Uani d . 1 . . C
C10 0.96094(7) 0.5495(4) 0.37558(16) 0.0660(7) Uani d . 1 . . C
C11 0.86319(7) 0.4719(3) 0.50172(15) 0.0550(6) Uani d . 1 . . C
C12 0.87329(9) 0.3698(4) 0.59109(17) 0.0769(8) Uani d . 1 . . C
C13 0.94435(8) 0.7514(4) 0.63569(14) 0.0714(7) Uani d . 1 . . C
C14 0.81795(6) 0.7904(3) 0.38787(13) 0.0415(5) Uani d . 1 . . C
C15 0.79488(6) 0.6831(3) 0.31862(14) 0.0529(6) Uani d . 1 . . C
C16 0.75064(6) 0.6822(3) 0.29586(15) 0.0565(6) Uani d . 1 . . C
C17 0.72884(6) 0.7921(3) 0.34206(14) 0.0479(5) Uani d . 1 . . C
C18 0.75103(6) 0.9034(3) 0.41006(15) 0.0541(6) Uani d . 1 . . C
C19 0.79494(6) 0.9019(3) 0.43308(14) 0.0496(5) Uani d . 1 . . C
C20 0.66146(7) 0.6837(4) 0.2573(2) 0.0888(9) Uani d . 1 . . C
H4 0.9773 0.8278 0.4986 0.056 Uiso calc R 1 . . H
H6A 0.8772 0.7706 0.2925 0.054 Uiso calc R 1 . . H
H6B 0.8817 0.5743 0.3382 0.054 Uiso calc R 1 . . H
H7 0.8687 0.7369 0.5517 0.052 Uiso calc R 1 . . H
H8 0.9410 0.5568 0.5361 0.056 Uiso calc R 1 . . H
H9A 0.9822 0.8922 0.3395 0.106 Uiso calc R 1 . . H
H9B 0.9375 0.9890 0.3197 0.106 Uiso calc R 1 . . H
H9C 0.9459 0.8269 0.2582 0.106 Uiso calc R 1 . . H
H10A 0.9558 0.5072 0.3148 0.099 Uiso calc R 1 . . H
H10B 0.9510 0.4576 0.4110 0.099 Uiso calc R 1 . . H
H10C 0.9909 0.5691 0.3990 0.099 Uiso calc R 1 . . H
H11A 0.8325 0.4753 0.4785 0.066 Uiso calc R 1 . . H
H11B 0.8752 0.4024 0.4597 0.066 Uiso calc R 1 . . H
H12A 0.9036 0.3602 0.6133 0.115 Uiso calc R 1 . . H
H12B 0.8611 0.2475 0.5830 0.115 Uiso calc R 1 . . H
H12C 0.8615 0.4374 0.6332 0.115 Uiso calc R 1 . . H
H13A 0.9749 0.7513 0.6532 0.107 Uiso calc R 1 . . H
H13B 0.9334 0.6711 0.6746 0.107 Uiso calc R 1 . . H
H13C 0.9340 0.8755 0.6397 0.107 Uiso calc R 1 . . H
H15 0.8094 0.6092 0.2863 0.063 Uiso calc R 1 . . H
H16 0.7359 0.6073 0.2494 0.068 Uiso calc R 1 . . H
H18 0.7363 0.9802 0.4407 0.065 Uiso calc R 1 . . H
H19 0.8095 0.9769 0.4797 0.060 Uiso calc R 1 . . H
H20A 0.6691 0.7073 0.2019 0.133 Uiso calc R 1 . . H
H20B 0.6316 0.7066 0.2500 0.133 Uiso calc R 1 . . H
H20C 0.6677 0.5566 0.2746 0.133 Uiso calc R 1 . . H

loop_
_atom_site_aniso_label
_atom_site_aniso_U_11
_atom_site_aniso_U_22
_atom_site_aniso_U_33
_atom_site_aniso_U_12
_atom_site_aniso_U_13
_atom_site_aniso_U_23
O1 0.0492(9) 0.0464(10) 0.1211(15) -0.0014(8) 0.0125(9) -0.0143(10)
O2 0.0371(7) 0.0388(8) 0.0598(9) 0.0058(6) 0.0066(6) -0.0011(7)
O3 0.0359(8) 0.0801(12) 0.0837(12) -0.0028(8) 0.0141(8) -0.0207(9)
C1 0.0376(10) 0.0366(11) 0.0429(11) 0.0050(9) 0.0087(8) -0.0013(9)
C3 0.0410(11) 0.0476(13) 0.0588(13) 0.0035(10) 0.0114(10) -0.0029(11)
C4 0.0348(10) 0.0515(13) 0.0504(12) 0.0068(9) 0.0050(9) -0.0055(10)
C5 0.0384(10) 0.0559(13) 0.0444(11) 0.0099(10) 0.0111(9) -0.0002(10)
C6 0.0415(11) 0.0533(13) 0.0410(11) 0.0074(9) 0.0091(9) -0.0015(10)
C7 0.0465(11) 0.0441(12) 0.0401(11) 0.0111(9) 0.0130(9) -0.0012(9)
C8 0.0447(11) 0.0512(13) 0.0408(11) 0.0134(9) 0.0060(9) -0.0017(9)
C9 0.0567(14) 0.095(2) 0.0650(16) -0.0025(14) 0.0215(12) 0.0108(15)
C10 0.0558(13) 0.0811(17) 0.0585(15) 0.0255(13) 0.0089(11) -0.0162(13)
C11 0.0589(14) 0.0470(13) 0.0602(14) 0.0067(11) 0.0166(11) 0.0046(11)
C12 0.107(2) 0.0589(16) 0.0715(17) 0.0128(15) 0.0353(15) 0.0160(14)
C13 0.0694(15) 0.094(2) 0.0448(13) 0.0064(15) 0.0018(11) -0.0072(13)
C14 0.0385(10) 0.0439(12) 0.0419(11) 0.0042(9) 0.0096(9) 0.0016(9)
C15 0.0428(11) 0.0564(14) 0.0597(14) 0.0066(10) 0.0128(10) -0.0157(11)
C16 0.0431(12) 0.0582(14) 0.0641(14) -0.0010(10) 0.0048(11) -0.0188(12)
C17 0.0377(11) 0.0512(13) 0.0555(13) 0.0018(10) 0.0123(9) 0.0003(11)
C18 0.0425(12) 0.0634(14) 0.0587(14) 0.0065(11) 0.0167(10) -0.0128(12)
C19 0.0442(12) 0.0574(14) 0.0464(12) 0.0030(10) 0.0092(9) -0.0101(10)
C20 0.0412(13) 0.097(2) 0.121(2) -0.0087(14) 0.0064(14) -0.0348(19)

loop_
_atom_type_symbol
_atom_type_description
_atom_type_scat_dispersion_real
_atom_type_scat_dispersion_imag
_atom_type_scat_source
C C 0.0033 0.0016 'International Tables Vol C Tables 4.2.6.8 and 6.1.1.4'
H H 0.0000 0.0000 'International Tables Vol C Tables 4.2.6.8 and 6.1.1.4'
O O 0.0106 0.0060 'International Tables Vol C Tables 4.2.6.8 and 6.1.1.4'

loop_
_geom_angle_atom_site_label_1
_geom_angle_atom_site_label_2
_geom_angle_atom_site_label_3
_geom_angle
_geom_angle_publ_flag
O1 C3 C4 127.82(19) yes
O2 C3 C4 112.70(18) yes
C3 O2 C1 114.24(14) yes
C17 O3 C20 117.34(18) no
O2 C1 C14 105.38(15) no
O2 C1 C6 106.89(15) no
C14 C1 C6 114.76(16) no
O2 C1 C7 105.92(15) no
C14 C1 C7 111.70(16) no
C6 C1 C7 111.48(16) no
O1 C3 O2 119.46(19) no
C3 C4 C8 107.20(16) no
C3 C4 C5 106.74(17) no
C8 C4 C5 112.66(17) no
C10 C5 C9 108.34(18) no
C10 C5 C6 111.74(18) no
C9 C5 C6 110.44(17) no
C10 C5 C4 110.60(17) no
C9 C5 C4 109.30(19) no
C6 C5 C4 106.40(15) no
C1 C6 C5 111.22(16) no
C11 C7 C1 113.06(16) no
C11 C7 C8 113.29(16) no
C1 C7 C8 108.74(16) no
C13 C8 C4 110.36(19) no
C13 C8 C7 112.48(17) no
C4 C8 C7 109.08(16) no
C12 C11 C7 113.8(2) no
C15 C14 C19 117.12(18) no
C15 C14 C1 122.07(18) no
C19 C14 C1 120.66(18) no
C14 C15 C16 121.91(19) no
C17 C16 C15 119.7(2) no
C16 C17 O3 124.28(19) no
C16 C17 C18 119.60(19) no
O3 C17 C18 116.11(18) no
C17 C18 C19 120.45(19) no
C18 C19 C14 121.2(2) no
C3 C4 H4 110.0 no
C8 C4 H4 110.0 no
C5 C4 H4 110.0 no
C1 C6 H6A 109.4 no
C5 C6 H6A 109.4 no
C1 C6 H6B 109.4 no
C5 C6 H6B 109.4 no
H6A C6 H6B 108.0 no
C11 C7 H7 107.1 no
C1 C7 H7 107.1 no
C8 C7 H7 107.1 no
C13 C8 H8 108.3 no
C4 C8 H8 108.3 no
C7 C8 H8 108.3 no
C5 C9 H9A 109.5 no
C5 C9 H9B 109.5 no
H9A C9 H9B 109.5 no
C5 C9 H9C 109.5 no
H9A C9 H9C 109.5 no
H9B C9 H9C 109.5 no
C5 C10 H10A 109.5 no
C5 C10 H10B 109.5 no
H10A C10 H10B 109.5 no
C5 C10 H10C 109.5 no
H10A C10 H10C 109.5 no
H10B C10 H10C 109.5 no
C12 C11 H11A 108.8 no
C7 C11 H11A 108.8 no
C12 C11 H11B 108.8 no
C7 C11 H11B 108.8 no
H11A C11 H11B 107.7 no
C11 C12 H12A 109.5 no
C11 C12 H12B 109.5 no
H12A C12 H12B 109.5 no
C11 C12 H12C 109.5 no
H12A C12 H12C 109.5 no
H12B C12 H12C 109.5 no
C8 C13 H13A 109.5 no
C8 C13 H13B 109.5 no
H13A C13 H13B 109.5 no
C8 C13 H13C 109.5 no
H13A C13 H13C 109.5 no
H13B C13 H13C 109.5 no
C14 C15 H15 119.0 no
C16 C15 H15 119.0 no
C17 C16 H16 120.2 no
C15 C16 H16 120.2 no
C17 C18 H18 119.8 no
C19 C18 H18 119.8 no
C18 C19 H19 119.4 no
C14 C19 H19 119.4 no
O3 C20 H20A 109.5 no
O3 C20 H20B 109.5 no
H20A C20 H20B 109.5 no
O3 C20 H20C 109.5 no
H20A C20 H20C 109.5 no
H20B C20 H20C 109.5 no

loop_
_geom_bond_atom_site_label_1
_geom_bond_atom_site_label_2
_geom_bond_site_symmetry_2
_geom_bond_distance
_geom_bond_publ_flag
C3 C4 . 1.492(3) no
O2 C3 . 1.358(2) no
O2 C1 . 1.484(2) no
O1 C3 . 1.203(3) no
O3 C17 . 1.374(2) no
O3 C20 . 1.415(3) no
C1 C14 . 1.516(2) no
C1 C6 . 1.525(2) no
C1 C7 . 1.541(3) no
C4 C8 . 1.536(3) no
C4 C5 . 1.554(3) no
C5 C10 . 1.529(3) no
C5 C9 . 1.532(3) no
C5 C6 . 1.550(3) no
C7 C11 . 1.532(3) no
C7 C8 . 1.545(3) no
C8 C13 . 1.531(3) no
C11 C12 . 1.525(3) no
C14 C15 . 1.380(3) no
C14 C19 . 1.391(3) no
C15 C16 . 1.388(3) no
C16 C17 . 1.368(3) no
C17 C18 . 1.375(3) no
C18 C19 . 1.377(3) no
C4 H4 . 0.9800 no
C6 H6A . 0.9700 no
C6 H6B . 0.9700 no
C7 H7 . 0.9800 no
C8 H8 . 0.9800 no
C9 H9A . 0.9600 no
C9 H9B . 0.9600 no
C9 H9C . 0.9600 no
C10 H10A . 0.9600 no
C10 H10B . 0.9600 no
C10 H10C . 0.9600 no
C11 H11A . 0.9700 no
C11 H11B . 0.9700 no
C12 H12A . 0.9600 no
C12 H12B . 0.9600 no
C12 H12C . 0.9600 no
C13 H13A . 0.9600 no
C13 H13B . 0.9600 no
C13 H13C . 0.9600 no
C15 H15 . 0.9300 no
C16 H16 . 0.9300 no
C18 H18 . 0.9300 no
C19 H19 . 0.9300 no
C20 H20A . 0.9600 no
C20 H20B . 0.9600 no
C20 H20C . 0.9600 no

loop_
_geom_torsion_atom_site_label_1
_geom_torsion_atom_site_label_2
_geom_torsion_atom_site_label_3
_geom_torsion_atom_site_label_4
_geom_torsion
_geom_torsion_publ_flag
C1 O2 C3 C4 2.8(2) yes
C6 C1 C14 C19 -161.08(19) yes
C6 C1 C14 C15 23.4(3) yes
C3 O2 C1 C14 177.14(16) no
C3 O2 C1 C6 -60.3(2) no
C3 O2 C1 C7 58.64(19) no
C1 O2 C3 O1 -178.3(2) no
O1 C3 C4 C8 119.8(3) no
O2 C3 C4 C8 -61.4(2) no
O1 C3 C4 C5 -119.2(3) no
O2 C3 C4 C5 59.6(2) no
C3 C4 C5 C10 177.53(17) no
C8 C4 C5 C10 -65.1(2) no
C3 C4 C5 C9 58.3(2) no
C8 C4 C5 C9 175.72(16) no
C3 C4 C5 C6 -60.9(2) no
C8 C4 C5 C6 56.5(2) no
O2 C1 C6 C5 52.9(2) no
C14 C1 C6 C5 169.39(17) no
C7 C1 C6 C5 -62.4(2) no
C10 C5 C6 C1 126.04(19) no
C9 C5 C6 C1 -113.3(2) no
C4 C5 C6 C1 5.2(2) no
O2 C1 C7 C11 173.22(15) no
C14 C1 C7 C11 59.0(2) no
C6 C1 C7 C11 -70.9(2) no
O2 C1 C7 C8 -60.04(18) no
C14 C1 C7 C8 -174.26(16) no
C6 C1 C7 C8 55.9(2) no
C3 C4 C8 C13 -69.8(2) no
C5 C4 C8 C13 173.08(17) no
C3 C4 C8 C7 54.3(2) no
C5 C4 C8 C7 -62.9(2) no
C11 C7 C8 C13 -106.0(2) no
C1 C7 C8 C13 127.4(2) no
C11 C7 C8 C4 131.24(18) no
C1 C7 C8 C4 4.6(2) no
C1 C7 C11 C12 -174.30(18) no
C8 C7 C11 C12 61.4(2) no
O2 C1 C14 C15 140.74(19) no
C7 C1 C14 C15 -104.7(2) no
O2 C1 C14 C19 -43.8(2) no
C7 C1 C14 C19 70.8(2) no
C19 C14 C15 C16 -1.4(3) no
C1 C14 C15 C16 174.2(2) no
C14 C15 C16 C17 0.9(4) no
C15 C16 C17 O3 179.4(2) no
C15 C16 C17 C18 0.6(3) no
C20 O3 C17 C16 3.7(3) no
C20 O3 C17 C18 -177.4(2) no
C16 C17 C18 C19 -1.4(3) no
O3 C17 C18 C19 179.6(2) no
C17 C18 C19 C14 0.8(4) no
C15 C14 C19 C18 0.6(3) no
C1 C14 C19 C18 -175.1(2) no
